data_1532604
loop_
_publ_author_name
'Iwasaki, K.'
'Takizawa, H.'
'Takahashi, J.'
'Yamane, H.'
'Kubota, S.'
'Uheda, K.'
'Endo, T.'

_publ_section_title
;
 Synthesis, crystal structure refinement, electrical and magnetic
 properties of Ba V13 O18 and Sr V13 O18
;
_journal_name_full 'Materials Research Bulletin'
_journal_page_first 141
_journal_page_last 148
_journal_volume 38
_journal_year 2003
_chemical_formula_sum 'O18 Sr V13'
_chemical_name_systematic 'Sr V13 O18'
_space_group_IT_number 148
_symmetry_space_group_name_Hall '-R 3'
_symmetry_space_group_name_H-M 'R -3 :H'
_cell_angle_alpha 90
_cell_angle_beta 90
_cell_angle_gamma 120
_cell_formula_units_Z 3
_cell_length_a 12.5491
_cell_length_b 12.5491
_cell_length_c 6.9878
_cell_volume 953.007
_citation_journal_id_ASTM MRBUAC
_cod_data_source_file Iwasaki_MRBUAC_2003_524.cif
_cod_data_source_block O18Sr1V13
_cod_original_cell_volume 953.0074
_cod_original_formula_sum 'O18 Sr1 V13'
_cod_database_code 1532604

loop_
_symmetry_equiv_pos_as_xyz
x,y,z
-y,x-y,z
-x+y,-x,z
-x,-y,-z
y,-x+y,-z
x-y,x,-z
x+2/3,y+1/3,z+1/3
-y+2/3,x-y+1/3,z+1/3
-x+y+2/3,-x+1/3,z+1/3
-x+2/3,-y+1/3,-z+1/3
y+2/3,-x+y+1/3,-z+1/3
x-y+2/3,x+1/3,-z+1/3
x+1/3,y+2/3,z+2/3
-y+1/3,x-y+2/3,z+2/3
-x+y+1/3,-x+2/3,z+2/3
-x+1/3,-y+2/3,-z+2/3
y+1/3,-x+y+2/3,-z+2/3
x-y+1/3,x+2/3,-z+2/3

loop_
_atom_site_label
_atom_site_type_symbol
_atom_site_fract_x
_atom_site_fract_y
_atom_site_fract_z
_atom_site_occupancy
_atom_site_U_iso_or_equiv
V3 V+2 0.1052 0.262 0.5104 1 0.0
V2 V+2 0.228 0.2819 0.8367 1 0.0
Sr1 Sr+2 0 0 0 1 0.0
O3 O-2 0.968 0.257 0.659 1 0.0
V1 V+2 0 0 0.5 1 0.0
O1 O-2 0.1429 0.0142 0.337 1 0.0
O2 O-2 0.2383 0.4096 0.658 1 0.0
